data_7125111
loop_
_publ_author_name
'M\"adl, Eric'
'Peresypkina, Eugenia'
'Timoshkin, Alexey Y.'
'Scheer, Manfred'

_publ_section_title
;
 Triple-decker sandwich complexes with a bent cyclo-P<sub>5</sub>
 middle-deck.
;
_journal_issue 83
_journal_name_full 'Chemical communications (Cambridge, England)'
_journal_page_first 12298
_journal_page_last 12301
_journal_paper_doi 10.1039/c6cc06883a
_journal_volume 52
_journal_year 2016
_chemical_formula_moiety 'C31 H55 Co Fe P5 Si, F6 P'
_chemical_formula_sum 'C31 H55 Co F6 Fe P6 Si'
_chemical_formula_weight 870.44
_space_group_crystal_system monoclinic
_space_group_IT_number 14
_space_group_name_Hall '-P 2yn'
_space_group_name_H-M_alt 'P 1 21/n 1'
_atom_sites_solution_hydrogens geom
_audit_creation_date 2015-04-16
_audit_creation_method
;
Olex2 1.2-beta
(compiled 2015.01.26 svn.r3150 for OlexSys, GUI svn.r4998)
;
_audit_update_record
;
2016-08-12 deposited with the CCDC.
2016-09-15 downloaded from the CCDC.
;
_cell_angle_alpha 90
_cell_angle_beta 98.0160(10)
_cell_angle_gamma 90
_cell_formula_units_Z 4
_cell_length_a 14.95450(10)
_cell_length_b 16.85390(10)
_cell_length_c 15.73810(10)
_cell_measurement_reflns_used 55166
_cell_measurement_temperature 123.00(10)
_cell_measurement_theta_max 73.5817
_cell_measurement_theta_min 2.9817
_cell_volume 3927.90(4)
_computing_cell_refinement
;
CrysAlisPro, Agilent Technologies,
Version 1.171.36.21 (release 14-08-2012 CrysAlis171 .NET)
(compiled Sep 14 2012,17:21:16)
;
_computing_data_collection
;
CrysAlisPro, Agilent Technologies,
Version 1.171.36.21 (release 14-08-2012 CrysAlis171 .NET)
(compiled Sep 14 2012,17:21:16)
;
_computing_data_reduction
;
CrysAlisPro, Agilent Technologies,
Version 1.171.36.21 (release 14-08-2012 CrysAlis171 .NET)
(compiled Sep 14 2012,17:21:16)
;
_computing_molecular_graphics 'Olex2 (Dolomanov et al., 2009)'
_computing_publication_material 'Olex2 (Dolomanov et al., 2009)'
_computing_structure_refinement 'ShelXL (Sheldrick, 2008)'
_diffrn_ambient_temperature 123.00(10)
_diffrn_detector_area_resol_mean 10.3546
_diffrn_measured_fraction_theta_full 1.000
_diffrn_measured_fraction_theta_max 0.998
_diffrn_measurement_details
;
#__ type_ start__ end____ width___ exp.time_
  1 omega  -54.00  -27.00   1.0000    1.3950
omega____ theta____ kappa____ phi______ frames
    -      -41.0814  125.0000  -90.0000 27

#__ type_ start__ end____ width___ exp.time_
  2 omega  -42.00    8.00   1.0000    1.3950
omega____ theta____ kappa____ phi______ frames
    -      -41.0814   77.0000   90.0000 50

#__ type_ start__ end____ width___ exp.time_
  3 omega    9.00   98.00   1.0000    1.3950
omega____ theta____ kappa____ phi______ frames
    -       41.0814 -125.0000 -120.0000 89

#__ type_ start__ end____ width___ exp.time_
  4 omega   16.00  108.00   1.0000    1.3950
omega____ theta____ kappa____ phi______ frames
    -       41.0814   37.0000   30.0000 92

#__ type_ start__ end____ width___ exp.time_
  5 omega   29.00   69.00   1.0000   18.6600
omega____ theta____ kappa____ phi______ frames
    -      106.9800  -30.0000   30.0000 40

#__ type_ start__ end____ width___ exp.time_
  6 omega   38.00   65.00   1.0000   18.6600
omega____ theta____ kappa____ phi______ frames
    -      106.9800  -30.0000  150.0000 27

#__ type_ start__ end____ width___ exp.time_
  7 omega   32.00   69.00   1.0000   18.6600
omega____ theta____ kappa____ phi______ frames
    -      106.9800  -30.0000  120.0000 37

#__ type_ start__ end____ width___ exp.time_
  8 omega   40.00   68.00   1.0000   18.6600
omega____ theta____ kappa____ phi______ frames
    -      106.9800  -30.0000  -60.0000 28

#__ type_ start__ end____ width___ exp.time_
  9 omega   37.00   64.00   1.0000   18.6600
omega____ theta____ kappa____ phi______ frames
    -      106.9800  -30.0000 -120.0000 27

#__ type_ start__ end____ width___ exp.time_
 10 omega   84.00  113.00   1.0000   18.6600
omega____ theta____ kappa____ phi______ frames
    -      106.9800   45.0000  -90.0000 29

#__ type_ start__ end____ width___ exp.time_
 11 omega  123.00  156.00   1.0000   18.6600
omega____ theta____ kappa____ phi______ frames
    -      106.9800   45.0000  -90.0000 33

#__ type_ start__ end____ width___ exp.time_
 12 omega   84.00  114.00   1.0000   18.6600
omega____ theta____ kappa____ phi______ frames
    -      106.9800   30.0000  150.0000 30

#__ type_ start__ end____ width___ exp.time_
 13 omega  127.00  156.00   1.0000   18.6600
omega____ theta____ kappa____ phi______ frames
    -      106.9800   30.0000  150.0000 29

#__ type_ start__ end____ width___ exp.time_
 14 omega   41.00   95.00   1.0000   18.6600
omega____ theta____ kappa____ phi______ frames
    -      106.9800  -61.0000 -180.0000 54

#__ type_ start__ end____ width___ exp.time_
 15 omega  125.00  152.00   1.0000   18.6600
omega____ theta____ kappa____ phi______ frames
    -      106.9800   45.0000 -180.0000 27

#__ type_ start__ end____ width___ exp.time_
 16 omega   53.00  123.00   1.0000   18.6600
omega____ theta____ kappa____ phi______ frames
    -      106.9800  -61.0000 -120.0000 70

#__ type_ start__ end____ width___ exp.time_
 17 omega   30.00   62.00   1.0000   18.6600
omega____ theta____ kappa____ phi______ frames
    -      106.9800  -30.0000   90.0000 32

#__ type_ start__ end____ width___ exp.time_
 18 omega   29.00   69.00   1.0000   18.6600
omega____ theta____ kappa____ phi______ frames
    -      106.9800  -30.0000  -90.0000 40

#__ type_ start__ end____ width___ exp.time_
 19 omega   37.00   66.00   1.0000   18.6600
omega____ theta____ kappa____ phi______ frames
    -      106.9800  -30.0000 -150.0000 29

#__ type_ start__ end____ width___ exp.time_
 20 omega  -67.00   35.00   1.0000    1.3950
omega____ theta____ kappa____ phi______ frames
    -      -41.0814   37.0000 -150.0000 102

#__ type_ start__ end____ width___ exp.time_
 21 omega  -98.00   -2.00   1.0000    1.3950
omega____ theta____ kappa____ phi______ frames
    -      -41.0814  125.0000    0.0000 96

#__ type_ start__ end____ width___ exp.time_
 22 omega   11.00  115.00   1.0000    1.3950
omega____ theta____ kappa____ phi______ frames
    -       41.0814   57.0000  -90.0000 104

#__ type_ start__ end____ width___ exp.time_
 23 omega    7.00  120.00   1.0000    1.3950
omega____ theta____ kappa____ phi______ frames
    -       41.0814   77.0000   60.0000 113

#__ type_ start__ end____ width___ exp.time_
 24 omega   11.00  115.00   1.0000    1.3950
omega____ theta____ kappa____ phi______ frames
    -       41.0814   57.0000  150.0000 104

#__ type_ start__ end____ width___ exp.time_
 25 omega   76.00  158.00   1.0000   18.6600
omega____ theta____ kappa____ phi______ frames
    -      106.9800   30.0000   60.0000 82

#__ type_ start__ end____ width___ exp.time_
 26 omega   73.00  158.00   1.0000   18.6600
omega____ theta____ kappa____ phi______ frames
    -      106.9800   77.0000  -90.0000 85

#__ type_ start__ end____ width___ exp.time_
 27 omega   32.00  121.00   1.0000   18.6600
omega____ theta____ kappa____ phi______ frames
    -      106.9800 -125.0000   90.0000 89

#__ type_ start__ end____ width___ exp.time_
 28 omega   76.00  158.00   1.0000   18.6600
omega____ theta____ kappa____ phi______ frames
    -      106.9800   30.0000  120.0000 82

#__ type_ start__ end____ width___ exp.time_
 29 omega   23.00  109.00   1.0000   18.6600
omega____ theta____ kappa____ phi______ frames
    -      106.9800  -94.0000  150.0000 86

#__ type_ start__ end____ width___ exp.time_
 30 omega   79.00  158.00   1.0000   18.6600
omega____ theta____ kappa____ phi______ frames
    -      106.9800   45.0000  -30.0000 79

#__ type_ start__ end____ width___ exp.time_
 31 omega   73.00  158.00   1.0000   18.6600
omega____ theta____ kappa____ phi______ frames
    -      106.9800   77.0000  150.0000 85

#__ type_ start__ end____ width___ exp.time_
 32 omega   23.00  109.00   1.0000   18.6600
omega____ theta____ kappa____ phi______ frames
    -      106.9800  -94.0000  -90.0000 86

#__ type_ start__ end____ width___ exp.time_
 33 omega   77.00  158.00   1.0000   18.6600
omega____ theta____ kappa____ phi______ frames
    -      106.9800   61.0000    0.0000 81

#__ type_ start__ end____ width___ exp.time_
 34 omega   79.00  158.00   1.0000   18.6600
omega____ theta____ kappa____ phi______ frames
    -      106.9800   45.0000 -150.0000 79

#__ type_ start__ end____ width___ exp.time_
 35 omega  -71.00   33.00   1.0000    1.3950
omega____ theta____ kappa____ phi______ frames
    -      -41.0814   57.0000  -60.0000 104

#__ type_ start__ end____ width___ exp.time_
 36 omega -120.00   -7.00   1.0000    1.3950
omega____ theta____ kappa____ phi______ frames
    -      -41.0814  -77.0000 -180.0000 113

#__ type_ start__ end____ width___ exp.time_
 37 omega -117.00  -15.00   1.0000    1.3950
omega____ theta____ kappa____ phi______ frames
    -      -41.0814  -37.0000 -180.0000 102

#__ type_ start__ end____ width___ exp.time_
 38 omega    7.00  120.00   1.0000    1.3950
omega____ theta____ kappa____ phi______ frames
    -       41.0814   77.0000  -30.0000 113

#__ type_ start__ end____ width___ exp.time_
 39 omega    7.00  120.00   1.0000    1.3950
omega____ theta____ kappa____ phi______ frames
    -       41.0814   77.0000 -180.0000 113

#__ type_ start__ end____ width___ exp.time_
 40 omega   77.00  158.00   1.0000   18.6600
omega____ theta____ kappa____ phi______ frames
    -      106.9800   61.0000   60.0000 81

#__ type_ start__ end____ width___ exp.time_
 41 omega   77.00  158.00   1.0000   18.6600
omega____ theta____ kappa____ phi______ frames
    -      106.9800   61.0000  -30.0000 81

#__ type_ start__ end____ width___ exp.time_
 42 omega   79.00  158.00   1.0000   18.6600
omega____ theta____ kappa____ phi______ frames
    -      106.9800   45.0000 -120.0000 79

#__ type_ start__ end____ width___ exp.time_
 43 omega   73.00  158.00   1.0000   18.6600
omega____ theta____ kappa____ phi______ frames
    -      106.9800   77.0000   90.0000 85

#__ type_ start__ end____ width___ exp.time_
 44 omega   77.00  158.00   1.0000   18.6600
omega____ theta____ kappa____ phi______ frames
    -      106.9800   61.0000   30.0000 81

#__ type_ start__ end____ width___ exp.time_
 45 omega   73.00  158.00   1.0000   18.6600
omega____ theta____ kappa____ phi______ frames
    -      106.9800   77.0000  120.0000 85

#__ type_ start__ end____ width___ exp.time_
 46 omega   77.00  158.00   1.0000   18.6600
omega____ theta____ kappa____ phi______ frames
    -      106.9800   61.0000 -120.0000 81

#__ type_ start__ end____ width___ exp.time_
 47 omega   32.00   77.00   1.0000   18.6600
omega____ theta____ kappa____ phi______ frames
    -      106.9800  -45.0000  120.0000 45

#__ type_ start__ end____ width___ exp.time_
 48 omega   32.00  121.00   1.0000   18.6600
omega____ theta____ kappa____ phi______ frames
    -      106.9800 -125.0000  150.0000 89

#__ type_ start__ end____ width___ exp.time_
 49 omega   28.00  141.00   1.0000   18.6600
omega____ theta____ kappa____ phi______ frames
    -      106.9800  -77.0000  -30.0000 113

#__ type_ start__ end____ width___ exp.time_
 50 omega -115.00  -11.00   1.0000    1.3950
omega____ theta____ kappa____ phi______ frames
    -      -41.0814  -57.0000  -90.0000 104

#__ type_ start__ end____ width___ exp.time_
 51 omega -117.00  -15.00   1.0000    1.3950
omega____ theta____ kappa____ phi______ frames
    -      -41.0814  -37.0000   30.0000 102

#__ type_ start__ end____ width___ exp.time_
 52 omega -120.00   -7.00   1.0000    1.3950
omega____ theta____ kappa____ phi______ frames
    -      -41.0814  -77.0000   90.0000 113

#__ type_ start__ end____ width___ exp.time_
 53 omega -115.00  -11.00   1.0000    1.3950
omega____ theta____ kappa____ phi______ frames
    -      -41.0814  -57.0000    0.0000 104

#__ type_ start__ end____ width___ exp.time_
 54 omega -115.00  -11.00   1.0000    1.3950
omega____ theta____ kappa____ phi______ frames
    -      -41.0814  -57.0000 -180.0000 104

#__ type_ start__ end____ width___ exp.time_
 55 omega   77.00  158.00   1.0000   18.6600
omega____ theta____ kappa____ phi______ frames
    -      106.9800   61.0000  -90.0000 81

#__ type_ start__ end____ width___ exp.time_
 56 omega   74.00  158.00   1.0000   18.6600
omega____ theta____ kappa____ phi______ frames
    -      106.9800   74.0000    0.0000 84

#__ type_ start__ end____ width___ exp.time_
 57 omega   77.00  158.00   1.0000   18.6600
omega____ theta____ kappa____ phi______ frames
    -      106.9800   61.0000 -150.0000 81

#__ type_ start__ end____ width___ exp.time_
 58 omega   73.00  158.00   1.0000   18.6600
omega____ theta____ kappa____ phi______ frames
    -      106.9800   77.0000  -30.0000 85

#__ type_ start__ end____ width___ exp.time_
 59 omega   73.00  158.00   1.0000   18.6600
omega____ theta____ kappa____ phi______ frames
    -      106.9800   77.0000   30.0000 85

#__ type_ start__ end____ width___ exp.time_
 60 omega   29.00   69.00   1.0000   18.6600
omega____ theta____ kappa____ phi______ frames
    -      106.9800  -30.0000  -30.0000 40

#__ type_ start__ end____ width___ exp.time_
 61 omega   77.00  158.00   1.0000   18.6600
omega____ theta____ kappa____ phi______ frames
    -      106.9800   61.0000  150.0000 81

#__ type_ start__ end____ width___ exp.time_
 62 omega   77.00  158.00   1.0000   18.6600
omega____ theta____ kappa____ phi______ frames
    -      106.9800   61.0000  -60.0000 81

#__ type_ start__ end____ width___ exp.time_
 63 omega   77.00  158.00   1.0000   18.6600
omega____ theta____ kappa____ phi______ frames
    -      106.9800   61.0000 -180.0000 81

#__ type_ start__ end____ width___ exp.time_
 64 omega   73.00  158.00   1.0000   18.6600
omega____ theta____ kappa____ phi______ frames
    -      106.9800   77.0000   60.0000 85

#__ type_ start__ end____ width___ exp.time_
 65 omega -117.00  -15.00   1.0000    1.3950
omega____ theta____ kappa____ phi______ frames
    -      -41.0814  -37.0000  -30.0000 102

#__ type_ start__ end____ width___ exp.time_
 66 omega -118.00   -8.00   1.0000    1.3950
omega____ theta____ kappa____ phi______ frames
    -      -41.0814  -74.0000 -128.0000 110

#__ type_ start__ end____ width___ exp.time_
 67 omega -115.00  -11.00   1.0000    1.3950
omega____ theta____ kappa____ phi______ frames
    -      -41.0814  -57.0000   90.0000 104

#__ type_ start__ end____ width___ exp.time_
 68 omega -117.00  -15.00   1.0000    1.3950
omega____ theta____ kappa____ phi______ frames
    -      -41.0814  -37.0000  -90.0000 102

#__ type_ start__ end____ width___ exp.time_
 69 omega -115.00  -11.00   1.0000    1.3950
omega____ theta____ kappa____ phi______ frames
    -      -41.0814  -57.0000  -60.0000 104

#__ type_ start__ end____ width___ exp.time_
 70 omega   77.00  158.00   1.0000   18.6600
omega____ theta____ kappa____ phi______ frames
    -      106.9800   61.0000   90.0000 81

#__ type_ start__ end____ width___ exp.time_
 71 omega   73.00  158.00   1.0000   18.6600
omega____ theta____ kappa____ phi______ frames
    -      106.9800   77.0000  -60.0000 85

#__ type_ start__ end____ width___ exp.time_
 72 omega   77.00  158.00   1.0000   18.6600
omega____ theta____ kappa____ phi______ frames
    -      106.9800   61.0000  120.0000 81

#__ type_ start__ end____ width___ exp.time_
 73 omega   32.00  121.00   1.0000   18.6600
omega____ theta____ kappa____ phi______ frames
    -      106.9800 -125.0000  -90.0000 89

#__ type_ start__ end____ width___ exp.time_
 74 omega   73.00  158.00   1.0000   18.6600
omega____ theta____ kappa____ phi______ frames
    -      106.9800   77.0000 -120.0000 85

#__ type_ start__ end____ width___ exp.time_
 75 omega   73.00  155.00   1.0000   18.6600
omega____ theta____ kappa____ phi______ frames
    -      106.9800   77.0000 -150.0000 82
;
_diffrn_measurement_device_type 'SuperNova, Single source at offset), Atlas'
_diffrn_measurement_method '\w scans'
_diffrn_orient_matrix_UB_11 -0.0005883000
_diffrn_orient_matrix_UB_12 -0.0323005000
_diffrn_orient_matrix_UB_13 -0.0916691000
_diffrn_orient_matrix_UB_21 -0.0636586000
_diffrn_orient_matrix_UB_22 0.0677305000
_diffrn_orient_matrix_UB_23 -0.0354451000
_diffrn_orient_matrix_UB_31 0.0822422000
_diffrn_orient_matrix_UB_32 0.0522199000
_diffrn_orient_matrix_UB_33 -0.0106967000
_diffrn_radiation_monochromator mirror
_diffrn_radiation_type CuK\a
_diffrn_radiation_wavelength 1.54178
_diffrn_reflns_av_R_equivalents 0.0445
_diffrn_reflns_av_unetI/netI 0.0149
_diffrn_reflns_Laue_measured_fraction_full 1.000
_diffrn_reflns_Laue_measured_fraction_max 0.998
_diffrn_reflns_limit_h_max 18
_diffrn_reflns_limit_h_min -18
_diffrn_reflns_limit_k_max 20
_diffrn_reflns_limit_k_min -20
_diffrn_reflns_limit_l_max 19
_diffrn_reflns_limit_l_min -19
_diffrn_reflns_number 129446
_diffrn_reflns_point_group_measured_fraction_full 1.000
_diffrn_reflns_point_group_measured_fraction_max 0.998
_diffrn_reflns_theta_full 67.679
_diffrn_reflns_theta_max 73.736
_diffrn_reflns_theta_min 3.820
_diffrn_source 'SuperNova (Cu) X-ray Source'
_exptl_absorpt_coefficient_mu 9.314
_exptl_absorpt_correction_T_max 0.517
_exptl_absorpt_correction_T_min 0.174
_exptl_absorpt_correction_type analytical
_exptl_absorpt_process_details
;
CrysAlisPro, Agilent Technologies,
Version 1.171.36.21 (release 14-08-2012 CrysAlis171 .NET)
(compiled Sep 14 2012,17:21:16)
Analytical numeric absorption correction using a multifaceted crystal
			model based on expressions derived by R.C. Clark & J.S. Reid.
(Clark, R. C. & Reid, J. S. (1995). Acta Cryst. A51, 887-897)
;
_exptl_crystal_colour 'dark brown'
_exptl_crystal_colour_modifier dark
_exptl_crystal_colour_primary brown
_exptl_crystal_density_diffrn 1.472
_exptl_crystal_description needle
_exptl_crystal_F_000 1808
_exptl_crystal_size_max 0.2965
_exptl_crystal_size_mid 0.2452
_exptl_crystal_size_min 0.118
_refine_diff_density_max 0.409
_refine_diff_density_min -0.339
_refine_diff_density_rms 0.048
_refine_ls_extinction_method none
_refine_ls_goodness_of_fit_ref 1.083
_refine_ls_hydrogen_treatment constr
_refine_ls_matrix_type full
_refine_ls_number_parameters 432
_refine_ls_number_reflns 7934
_refine_ls_number_restraints 0
_refine_ls_restrained_S_all 1.083
_refine_ls_R_factor_all 0.0268
_refine_ls_R_factor_gt 0.0244
_refine_ls_shift/su_max 0.001
_refine_ls_shift/su_mean 0.000
_refine_ls_structure_factor_coef Fsqd
_refine_ls_weighting_details 'w=1/[\s^2^(Fo^2^)+(0.0458P)^2^+0.0344P] where P=(Fo^2^+2Fc^2^)/3'
_refine_ls_weighting_scheme calc
_refine_ls_wR_factor_gt 0.0653
_refine_ls_wR_factor_ref 0.0659
_reflns_Friedel_coverage 0.000
_reflns_number_gt 7215
_reflns_number_total 7934
_reflns_threshold_expression 'I > 2\s(I)'
_cod_data_source_file c6cc06883a2.cif
_cod_data_source_block 1
_cod_database_code 7125111
_shelxl_version_number 2014/6
_chemical_oxdiff_formula 'Fe1 Co1 P6 F6 Si1 C31 H55'
_shelx_space_group_comment
;
The symmetry employed for this shelxl refinement is uniquely defined
by the following loop, which should always be used as a source of
symmetry information in preference to the above space-group names.
They are only intended as comments.
;
_reflns_odcompleteness_completeness 99.97
_reflns_odcompleteness_iscentric 1
_reflns_odcompleteness_theta 66.97
_olex2_refinement_description
;
1. Fixed Uiso
 At 1.2 times of:
  All C(H) groups, All C(H,H) groups
 At 1.5 times of:
  All C(H,H,H) groups
2.a Secondary CH2 refined with riding coordinates:
 C18(H18A,H18B)
2.b Aromatic/amide H refined with riding coordinates:
 C2(H2), C5(H5)
2.c Idealised Me refined as rotating group:
 C7(H7A,H7B,H7C), C8(H8A,H8B,H8C), C9(H9A,H9B,H9C), C10(H10A,H10B,H10C),
 C12(H12A,H12B,H12C), C13(H13A,H13B,H13C), C14(H14A,H14B,H14C), C15(H15A,H15B,
 H15C), C17(H17A,H17B,H17C), C19(H19A,H19B,H19C), C20(H20A,H20B,H20C), C21(H21A,
 H21B,H21C), C27(H27A,H27B,H27C), C28(H28A,H28B,H28C), C29(H29A,H29B,H29C),
 C30(H30A,H30B,H30C), C31(H31A,H31B,H31C)
;
_olex2_submission_special_instructions 'No special instructions were received'

loop_
_space_group_symop_operation_xyz
'x, y, z'
'-x+1/2, y+1/2, -z+1/2'
'-x, -y, -z'
'x-1/2, -y-1/2, z-1/2'

loop_
_atom_site_label
_atom_site_type_symbol
_atom_site_fract_x
_atom_site_fract_y
_atom_site_fract_z
_atom_site_U_iso_or_equiv
_atom_site_adp_type
_atom_site_occupancy
_atom_site_site_symmetry_order
_atom_site_calc_flag
_atom_site_refinement_flags_posn
C1 C 0.09587(10) 0.24804(8) 0.27772(9) 0.0179(3) Uani 1 1 d .
C2 C 0.02171(10) 0.23619(8) 0.21141(9) 0.0179(3) Uani 1 1 d .
H2 H -0.0126 0.2777 0.1819 0.022 Uiso 1 1 calc R
C3 C 0.00571(10) 0.15324(8) 0.19511(9) 0.0186(3) Uani 1 1 d .
C4 C 0.07602(10) 0.11158(8) 0.25226(9) 0.0196(3) Uani 1 1 d .
C5 C 0.12920(10) 0.17154(9) 0.30134(8) 0.0188(3) Uani 1 1 d .
H5 H 0.1796 0.1611 0.3436 0.023 Uiso 1 1 calc R
C6 C 0.12313(10) 0.32570(9) 0.32264(9) 0.0209(3) Uani 1 1 d .
C7 C 0.22264(12) 0.32677(10) 0.36067(10) 0.0287(3) Uani 1 1 d .
H7A H 0.2352 0.2825 0.4009 0.043 Uiso 1 1 calc GR
H7B H 0.2367 0.3769 0.3911 0.043 Uiso 1 1 calc GR
H7C H 0.2600 0.3216 0.3145 0.043 Uiso 1 1 calc GR
C8 C 0.06588(14) 0.33140(11) 0.39655(12) 0.0346(4) Uani 1 1 d .
H8A H 0.0016 0.3308 0.3731 0.052 Uiso 1 1 calc GR
H8B H 0.0802 0.3809 0.4283 0.052 Uiso 1 1 calc GR
H8C H 0.0794 0.2861 0.4353 0.052 Uiso 1 1 calc GR
C9 C 0.10156(12) 0.39668(9) 0.26247(11) 0.0277(3) Uani 1 1 d .
H9A H 0.1360 0.3923 0.2141 0.042 Uiso 1 1 calc GR
H9B H 0.1181 0.4459 0.2939 0.042 Uiso 1 1 calc GR
H9C H 0.0368 0.3972 0.2410 0.042 Uiso 1 1 calc GR
C10 C -0.13303(12) 0.19688(10) 0.09782(11) 0.0290(3) Uani 1 1 d .
H10A H -0.1533 0.2284 0.1439 0.043 Uiso 1 1 calc GR
H10B H -0.1856 0.1785 0.0586 0.043 Uiso 1 1 calc GR
H10C H -0.0947 0.2296 0.0663 0.043 Uiso 1 1 calc GR
C11 C -0.07892(11) 0.12483(9) 0.13666(9) 0.0228(3) Uani 1 1 d .
C12 C -0.14039(12) 0.08039(11) 0.19132(11) 0.0312(4) Uani 1 1 d .
H12A H -0.1470 0.1118 0.2425 0.047 Uiso 1 1 calc GR
H12B H -0.1135 0.0289 0.2087 0.047 Uiso 1 1 calc GR
H12C H -0.1999 0.0722 0.1576 0.047 Uiso 1 1 calc GR
C13 C -0.05950(12) 0.07392(10) 0.06021(10) 0.0290(3) Uani 1 1 d .
H13A H -0.1166 0.0552 0.0284 0.043 Uiso 1 1 calc GR
H13B H -0.0222 0.0283 0.0813 0.043 Uiso 1 1 calc GR
H13C H -0.0273 0.1059 0.0222 0.043 Uiso 1 1 calc GR
C14 C 0.03849(13) 0.01332(10) 0.35655(11) 0.0319(4) Uani 1 1 d .
H14A H 0.0478 -0.0407 0.3790 0.048 Uiso 1 1 calc GR
H14B H -0.0260 0.0220 0.3377 0.048 Uiso 1 1 calc GR
H14C H 0.0602 0.0516 0.4017 0.048 Uiso 1 1 calc GR
C15 C 0.06098(13) -0.03904(9) 0.21194(11) 0.0319(4) Uani 1 1 d .
H15A H 0.0917 -0.0307 0.1616 0.048 Uiso 1 1 calc GR
H15B H -0.0045 -0.0354 0.1950 0.048 Uiso 1 1 calc GR
H15C H 0.0763 -0.0917 0.2361 0.048 Uiso 1 1 calc GR
C16 C 0.09135(12) 0.02453(9) 0.27949(10) 0.0254(3) Uani 1 1 d .
C17 C 0.19184(13) 0.00886(10) 0.31111(11) 0.0318(4) Uani 1 1 d .
H17A H 0.2273 0.0189 0.2643 0.048 Uiso 1 1 calc GR
H17B H 0.1999 -0.0464 0.3298 0.048 Uiso 1 1 calc GR
H17C H 0.2124 0.0442 0.3593 0.048 Uiso 1 1 calc GR
C18 C 0.08431(11) 0.34374(9) 0.01219(10) 0.0260(3) Uani 1 1 d .
H18A H 0.1343 0.3827 0.0169 0.031 Uiso 1 1 calc R
H18B H 0.0443 0.3594 0.0545 0.031 Uiso 1 1 calc R
C19 C 0.09533(14) 0.35133(13) -0.18056(11) 0.0407(4) Uani 1 1 d .
H19A H 0.0627 0.3661 -0.2367 0.061 Uiso 1 1 calc GR
H19B H 0.1197 0.2976 -0.1835 0.061 Uiso 1 1 calc GR
H19C H 0.1450 0.3887 -0.1645 0.061 Uiso 1 1 calc GR
C20 C -0.06881(15) 0.27389(13) -0.11832(13) 0.0443(5) Uani 1 1 d .
H20A H -0.1124 0.2793 -0.0776 0.066 Uiso 1 1 calc GR
H20B H -0.0388 0.2222 -0.1103 0.066 Uiso 1 1 calc GR
H20C H -0.1004 0.2779 -0.1771 0.066 Uiso 1 1 calc GR
C21 C -0.04104(14) 0.45193(12) -0.10314(13) 0.0402(4) Uani 1 1 d .
H21A H 0.0040 0.4945 -0.0964 0.060 Uiso 1 1 calc GR
H21B H -0.0782 0.4550 -0.0566 0.060 Uiso 1 1 calc GR
H21C H -0.0796 0.4578 -0.1584 0.060 Uiso 1 1 calc GR
C22 C 0.33013(11) 0.20728(10) -0.09206(9) 0.0237(3) Uani 1 1 d .
C23 C 0.35471(11) 0.13179(9) -0.05461(10) 0.0229(3) Uani 1 1 d .
C24 C 0.40932(10) 0.14496(9) 0.02607(10) 0.0219(3) Uani 1 1 d .
C25 C 0.41651(10) 0.22877(9) 0.03927(9) 0.0215(3) Uani 1 1 d .
C26 C 0.36625(11) 0.26741(9) -0.03287(9) 0.0233(3) Uani 1 1 d .
C27 C 0.28723(13) 0.21879(12) -0.18279(10) 0.0340(4) Uani 1 1 d .
H27A H 0.3316 0.2078 -0.2216 0.051 Uiso 1 1 calc GR
H27B H 0.2660 0.2736 -0.1908 0.051 Uiso 1 1 calc GR
H27C H 0.2360 0.1824 -0.1955 0.051 Uiso 1 1 calc GR
C28 C 0.33398(13) 0.05332(10) -0.09735(11) 0.0325(4) Uani 1 1 d .
H28A H 0.2777 0.0573 -0.1373 0.049 Uiso 1 1 calc GR
H28B H 0.3273 0.0130 -0.0538 0.049 Uiso 1 1 calc GR
H28C H 0.3834 0.0383 -0.1289 0.049 Uiso 1 1 calc GR
C29 C 0.45713(12) 0.08233(10) 0.08217(11) 0.0311(3) Uani 1 1 d .
H29A H 0.5179 0.0747 0.0670 0.047 Uiso 1 1 calc GR
H29B H 0.4234 0.0324 0.0740 0.047 Uiso 1 1 calc GR
H29C H 0.4615 0.0988 0.1423 0.047 Uiso 1 1 calc GR
C30 C 0.47318(12) 0.26905(10) 0.11271(11) 0.0295(3) Uani 1 1 d .
H30A H 0.4750 0.2363 0.1644 0.044 Uiso 1 1 calc GR
H30B H 0.4470 0.3209 0.1228 0.044 Uiso 1 1 calc GR
H30C H 0.5346 0.2762 0.0990 0.044 Uiso 1 1 calc GR
C31 C 0.35857(13) 0.35516(10) -0.04600(12) 0.0328(4) Uani 1 1 d .
H31A H 0.4144 0.3755 -0.0640 0.049 Uiso 1 1 calc GR
H31B H 0.3487 0.3807 0.0078 0.049 Uiso 1 1 calc GR
H31C H 0.3076 0.3668 -0.0904 0.049 Uiso 1 1 calc GR
F1 F 0.76546(11) 0.36943(8) 0.00279(8) 0.0578(3) Uani 1 1 d .
F2 F 0.80042(10) 0.49486(7) 0.04732(9) 0.0560(3) Uani 1 1 d .
F3 F 0.66038(10) 0.44673(9) 0.05117(10) 0.0653(4) Uani 1 1 d .
F4 F 0.75296(13) 0.46739(10) 0.17406(9) 0.0726(5) Uani 1 1 d .
F5 F 0.71899(10) 0.34154(8) 0.12914(8) 0.0525(3) Uani 1 1 d .
F6 F 0.85885(10) 0.39013(8) 0.12602(11) 0.0628(4) Uani 1 1 d .
Si1 Si 0.01700(3) 0.35437(3) -0.09922(3) 0.02684(10) Uani 1 1 d .
P1 P 0.13300(2) 0.24745(2) 0.04485(2) 0.01866(8) Uani 1 1 d .
P2 P 0.25538(3) 0.27444(2) 0.14421(2) 0.01991(8) Uani 1 1 d .
P3 P 0.28582(3) 0.15437(2) 0.17119(2) 0.02067(8) Uani 1 1 d .
P4 P 0.18019(3) 0.09109(2) 0.07743(2) 0.02092(8) Uani 1 1 d .
P5 P 0.14273(3) 0.15523(2) -0.04397(2) 0.02225(8) Uani 1 1 d .
P6 P 0.75918(4) 0.41841(3) 0.08878(3) 0.03580(11) Uani 1 1 d .
Fe1 Fe 0.28023(2) 0.19360(2) 0.02695(2) 0.01690(6) Uani 1 1 d .
Co1 Co 0.13526(2) 0.18836(2) 0.16924(2) 0.01583(6) Uani 1 1 d .

loop_
_atom_site_aniso_label
_atom_site_aniso_U_11
_atom_site_aniso_U_22
_atom_site_aniso_U_33
_atom_site_aniso_U_23
_atom_site_aniso_U_13
_atom_site_aniso_U_12
C1 0.0227(7) 0.0171(7) 0.0151(6) -0.0019(5) 0.0066(5) 0.0007(5)
C2 0.0222(7) 0.0159(6) 0.0162(6) 0.0000(5) 0.0046(5) 0.0010(5)
C3 0.0239(7) 0.0159(6) 0.0170(6) -0.0014(5) 0.0065(5) -0.0010(5)
C4 0.0266(7) 0.0164(7) 0.0172(6) 0.0007(5) 0.0080(5) 0.0007(5)
C5 0.0250(7) 0.0191(7) 0.0130(6) 0.0006(5) 0.0053(5) 0.0021(6)
C6 0.0254(7) 0.0179(7) 0.0203(6) -0.0043(5) 0.0064(5) -0.0017(6)
C7 0.0296(8) 0.0291(8) 0.0262(7) -0.0074(6) 0.0002(6) -0.0038(6)
C8 0.0453(10) 0.0290(8) 0.0337(8) -0.0131(7) 0.0205(8) -0.0079(7)
C9 0.0348(9) 0.0162(7) 0.0320(8) -0.0038(6) 0.0038(6) -0.0011(6)
C10 0.0284(8) 0.0308(8) 0.0257(7) -0.0036(6) -0.0034(6) -0.0010(6)
C11 0.0264(7) 0.0209(7) 0.0211(7) -0.0047(5) 0.0038(6) -0.0034(6)
C12 0.0297(8) 0.0315(9) 0.0334(8) -0.0038(7) 0.0076(7) -0.0091(7)
C13 0.0342(9) 0.0283(8) 0.0240(7) -0.0097(6) 0.0024(6) -0.0046(7)
C14 0.0496(10) 0.0204(7) 0.0286(8) 0.0073(6) 0.0157(7) 0.0034(7)
C15 0.0509(11) 0.0151(7) 0.0315(8) -0.0016(6) 0.0125(7) 0.0011(7)
C16 0.0378(9) 0.0155(7) 0.0243(7) 0.0017(5) 0.0092(6) 0.0026(6)
C17 0.0422(10) 0.0201(7) 0.0335(8) 0.0073(6) 0.0066(7) 0.0102(7)
C18 0.0328(8) 0.0221(7) 0.0220(7) 0.0030(6) 0.0007(6) 0.0055(6)
C19 0.0436(11) 0.0519(12) 0.0261(8) 0.0003(8) 0.0031(7) 0.0031(9)
C20 0.0451(11) 0.0430(11) 0.0392(10) 0.0131(8) -0.0133(8) -0.0114(9)
C21 0.0437(11) 0.0364(10) 0.0389(9) 0.0105(8) -0.0002(8) 0.0136(8)
C22 0.0276(8) 0.0270(8) 0.0184(7) -0.0007(6) 0.0097(6) -0.0005(6)
C23 0.0249(7) 0.0232(7) 0.0224(7) -0.0040(6) 0.0097(6) 0.0008(6)
C24 0.0229(7) 0.0209(7) 0.0234(7) -0.0011(6) 0.0088(6) 0.0020(6)
C25 0.0226(7) 0.0216(7) 0.0216(7) -0.0006(5) 0.0075(5) -0.0018(6)
C26 0.0268(7) 0.0223(7) 0.0223(7) 0.0022(6) 0.0089(6) -0.0016(6)
C27 0.0375(9) 0.0456(10) 0.0197(7) 0.0023(7) 0.0065(6) -0.0001(8)
C28 0.0398(10) 0.0266(8) 0.0323(8) -0.0124(7) 0.0093(7) 0.0000(7)
C29 0.0344(9) 0.0269(8) 0.0332(8) 0.0048(7) 0.0087(7) 0.0096(7)
C30 0.0295(8) 0.0296(8) 0.0287(8) -0.0047(6) 0.0021(6) -0.0049(7)
C31 0.0426(10) 0.0209(8) 0.0359(9) 0.0072(6) 0.0096(7) -0.0019(7)
F1 0.0882(10) 0.0458(7) 0.0410(6) -0.0064(5) 0.0151(6) 0.0012(7)
F2 0.0768(10) 0.0314(6) 0.0634(8) 0.0104(6) 0.0224(7) 0.0041(6)
F3 0.0561(8) 0.0634(9) 0.0743(9) 0.0224(7) 0.0017(7) 0.0200(7)
F4 0.1143(14) 0.0629(9) 0.0427(7) -0.0116(7) 0.0189(8) 0.0105(9)
F5 0.0604(8) 0.0480(7) 0.0494(7) 0.0204(6) 0.0089(6) 0.0003(6)
F6 0.0524(8) 0.0423(7) 0.0870(10) 0.0083(7) -0.0139(7) 0.0035(6)
Si1 0.0298(2) 0.0264(2) 0.02271(19) 0.00618(16) -0.00203(16) 0.00221(16)
P1 0.02355(18) 0.01744(16) 0.01472(15) 0.00118(12) 0.00172(12) 0.00068(13)
P2 0.02423(18) 0.01777(17) 0.01801(16) -0.00369(12) 0.00389(13) -0.00164(13)
P3 0.02362(18) 0.02147(18) 0.01696(16) 0.00079(13) 0.00294(13) 0.00327(14)
P4 0.02891(19) 0.01526(17) 0.01931(16) -0.00255(12) 0.00594(14) -0.00015(13)
P5 0.02672(19) 0.02367(18) 0.01612(16) -0.00366(13) 0.00217(13) -0.00263(14)
P6 0.0472(3) 0.0303(2) 0.0298(2) 0.00509(17) 0.00522(18) 0.00826(19)
Fe1 0.02182(12) 0.01474(11) 0.01447(10) -0.00141(7) 0.00366(8) 0.00017(8)
Co1 0.02145(12) 0.01296(11) 0.01329(10) -0.00058(8) 0.00313(8) 0.00075(8)

loop_
_atom_type_symbol
_atom_type_description
_atom_type_scat_dispersion_real
_atom_type_scat_dispersion_imag
_atom_type_scat_source
C C 0.0181 0.0091 'International Tables Vol C Tables 4.2.6.8 and 6.1.1.4'
H H 0.0000 0.0000 'International Tables Vol C Tables 4.2.6.8 and 6.1.1.4'
F F 0.0727 0.0534 'International Tables Vol C Tables 4.2.6.8 and 6.1.1.4'
Si Si 0.2541 0.3302 'International Tables Vol C Tables 4.2.6.8 and 6.1.1.4'
P P 0.2955 0.4335 'International Tables Vol C Tables 4.2.6.8 and 6.1.1.4'
Fe Fe -1.1336 3.1974 'International Tables Vol C Tables 4.2.6.8 and 6.1.1.4'
Co Co -2.3653 3.6143 'International Tables Vol C Tables 4.2.6.8 and 6.1.1.4'

loop_
_exptl_crystal_face_index_h
_exptl_crystal_face_index_k
_exptl_crystal_face_index_l
_exptl_crystal_face_perp_dist
_exptl_oxdiff_crystal_face_indexfrac_h
_exptl_oxdiff_crystal_face_indexfrac_k
_exptl_oxdiff_crystal_face_indexfrac_l
_exptl_oxdiff_crystal_face_x
_exptl_oxdiff_crystal_face_y
_exptl_oxdiff_crystal_face_z
-2 9 5 0.1153 -2.0720 9.3660 5.0609 -0.7652 0.5869 0.2646
8 6 -3 0.1232 8.2018 5.6268 -2.6911 0.0601 -0.0456 0.9971
8 -4 -6 0.1264 7.8151 -3.5363 -6.1778 0.6759 -0.5180 0.5242
0 -10 -4 0.1006 -0.3436 -10.0701 -3.8812 0.6813 -0.5226 -0.5126
-9 -1 5 0.0582 -8.9763 -0.9086 5.0771 -0.4308 0.3299 -0.8400
-9 -2 -3 0.0141 -8.7835 -2.1664 -2.5304 0.3071 0.5021 -0.8084
9 4 -2 0.1121 9.1327 3.6003 -2.1739 0.0776 -0.2605 0.9624
9 -3 -1 0.1201 9.3188 -3.0735 -1.4105 0.2231 -0.7514 0.6210
2 -11 1 0.1090 2.3141 -10.5497 0.8212 0.2641 -0.8910 -0.3694
-9 -2 2 0.0338 -9.4844 -2.2192 2.0756 -0.1130 0.3799 -0.9181
8 6 -2 0.1295 7.8867 6.2616 -2.2809 0.0022 0.0029 1.0000
8 -1 5 0.0877 7.6612 -0.8042 5.0485 -0.4413 -0.7211 0.5341
5 -4 7 0.0954 4.6657 -4.4011 7.2003 -0.5206 -0.8503 0.0769
-8 -1 -4 0.0116 -8.4405 -0.8821 -3.6970 0.3724 0.6086 -0.7007
7 7 -3 0.1312 7.0846 6.9961 -3.4818 0.0890 0.1463 0.9852
-9 -5 1 0.0235 -8.5545 -5.1402 0.7184 0.1052 0.1710 -0.9796
7 -2 6 0.0758 6.7414 -2.1863 6.0073 -0.4840 -0.7902 0.3760

loop_
_geom_angle_atom_site_label_1
_geom_angle_atom_site_label_2
_geom_angle_atom_site_label_3
_geom_angle
C2 C1 C6 126.36(13)
C2 C1 Co1 67.79(8)
C5 C1 C2 105.92(12)
C5 C1 C6 127.08(13)
C5 C1 Co1 69.75(8)
C6 C1 Co1 133.92(10)
C1 C2 C3 111.11(12)
C1 C2 Co1 72.57(8)
C3 C2 Co1 71.78(8)
C2 C3 C4 105.65(12)
C2 C3 C11 120.95(13)
C2 C3 Co1 68.17(8)
C4 C3 C11 132.89(13)
C4 C3 Co1 69.79(8)
C11 C3 Co1 132.22(10)
C3 C4 C16 134.08(13)
C3 C4 Co1 69.79(8)
C5 C4 C3 106.74(12)
C5 C4 C16 118.04(13)
C5 C4 Co1 69.85(8)
C16 C4 Co1 134.12(11)
C1 C5 C4 110.52(13)
C1 C5 Co1 71.38(8)
C4 C5 Co1 70.31(8)
C1 C6 C7 112.18(13)
C1 C6 C8 105.32(12)
C1 C6 C9 111.48(12)
C7 C6 C8 108.52(13)
C7 C6 C9 110.08(13)
C9 C6 C8 109.08(14)
C3 C11 C10 109.66(12)
C3 C11 C12 108.90(12)
C3 C11 C13 114.41(13)
C10 C11 C12 106.52(14)
C10 C11 C13 106.02(13)
C13 C11 C12 111.01(13)
C4 C16 C14 105.20(12)
C4 C16 C17 110.79(13)
C15 C16 C4 117.11(13)
C15 C16 C14 108.89(14)
C15 C16 C17 106.61(13)
C17 C16 C14 107.94(14)
P1 C18 Si1 118.83(9)
C23 C22 C26 108.08(13)
C23 C22 C27 124.14(15)
C23 C22 Fe1 68.97(8)
C26 C22 C27 127.10(15)
C26 C22 Fe1 69.50(8)
C27 C22 Fe1 134.45(12)
C22 C23 C28 125.20(14)
C22 C23 Fe1 71.40(9)
C24 C23 C22 108.10(13)
C24 C23 C28 126.44(15)
C24 C23 Fe1 70.38(8)
C28 C23 Fe1 128.43(12)
C23 C24 C25 107.75(13)
C23 C24 C29 125.68(14)
C23 C24 Fe1 69.76(9)
C25 C24 C29 126.34(14)
C25 C24 Fe1 70.35(8)
C29 C24 Fe1 129.60(11)
C24 C25 C30 125.67(14)
C24 C25 Fe1 69.89(9)
C26 C25 C24 108.33(13)
C26 C25 C30 125.83(14)
C26 C25 Fe1 70.11(9)
C30 C25 Fe1 129.44(11)
C22 C26 C31 126.57(14)
C22 C26 Fe1 70.95(9)
C25 C26 C22 107.68(13)
C25 C26 C31 125.63(14)
C25 C26 Fe1 70.22(8)
C31 C26 Fe1 127.35(12)
C19 Si1 C18 109.24(8)
C19 Si1 C20 110.87(10)
C19 Si1 C21 109.83(10)
C20 Si1 C18 110.11(8)
C21 Si1 C18 107.37(8)
C21 Si1 C20 109.35(10)
C18 P1 P2 105.45(5)
C18 P1 P5 122.07(5)
C18 P1 Fe1 129.16(6)
C18 P1 Co1 127.73(5)
P2 P1 Fe1 60.098(13)
P5 P1 P2 118.59(2)
P5 P1 Fe1 60.090(15)
P5 P1 Co1 105.259(19)
Co1 P1 P2 64.376(14)
Co1 P1 Fe1 91.860(15)
P1 P2 Fe1 63.156(14)
P1 P2 Co1 56.007(13)
P3 P2 P1 94.402(19)
P3 P2 Fe1 63.273(14)
P3 P2 Co1 61.851(15)
Fe1 P2 Co1 88.986(14)
P2 P3 P4 102.07(2)
P2 P3 Fe1 63.761(14)
P2 P3 Co1 65.011(15)
P4 P3 Fe1 65.012(14)
P4 P3 Co1 61.413(14)
Co1 P3 Fe1 90.802(15)
P3 P4 Fe1 59.109(13)
P3 P4 Co1 60.298(14)
P5 P4 P3 113.80(2)
P5 P4 Fe1 58.173(14)
P5 P4 Co1 97.559(18)
Co1 P4 Fe1 87.020(14)
P1 P5 P4 79.579(18)
P1 P5 Fe1 67.005(15)
P4 P5 Fe1 67.228(15)
F1 P6 F2 89.95(8)
F3 P6 F1 90.07(9)
F3 P6 F2 89.86(8)
F3 P6 F4 89.86(10)
F3 P6 F5 90.56(8)
F3 P6 F6 179.60(10)
F4 P6 F1 179.79(9)
F4 P6 F2 89.85(9)
F4 P6 F5 90.91(8)
F4 P6 F6 90.38(9)
F5 P6 F1 89.29(8)
F5 P6 F2 179.13(8)
F6 P6 F1 89.69(9)
F6 P6 F2 89.83(8)
F6 P6 F5 89.75(8)
C22 Fe1 P1 119.77(5)
C22 Fe1 P2 137.62(5)
C22 Fe1 P3 155.69(5)
C22 Fe1 P4 131.17(4)
C22 Fe1 P5 90.17(5)
C23 Fe1 C22 39.62(6)
C23 Fe1 C24 39.85(6)
C23 Fe1 C25 66.75(6)
C23 Fe1 C26 66.96(6)
C23 Fe1 P1 145.56(5)
C23 Fe1 P2 157.12(5)
C23 Fe1 P3 120.10(5)
C23 Fe1 P4 104.22(4)
C23 Fe1 P5 94.53(4)
C24 Fe1 C22 66.42(6)
C24 Fe1 C25 39.76(6)
C24 Fe1 C26 66.91(6)
C24 Fe1 P1 173.72(4)
C24 Fe1 P2 118.35(4)
C24 Fe1 P3 89.29(4)
C24 Fe1 P4 108.99(4)
C24 Fe1 P5 130.55(4)
C25 Fe1 C22 66.16(6)
C25 Fe1 P1 139.82(4)
C25 Fe1 P2 91.22(4)
C25 Fe1 P3 94.96(4)
C25 Fe1 P4 141.62(4)
C25 Fe1 P5 156.30(4)
C26 Fe1 C22 39.56(6)
C26 Fe1 C25 39.67(6)
C26 Fe1 P1 116.79(5)
C26 Fe1 P2 100.42(4)
C26 Fe1 P3 130.97(4)
C26 Fe1 P4 170.48(4)
C26 Fe1 P5 120.80(4)
P1 Fe1 P4 68.153(14)
P2 Fe1 P1 56.745(13)
P2 Fe1 P4 89.082(14)
P3 Fe1 P1 84.500(14)
P3 Fe1 P2 52.966(13)
P3 Fe1 P4 55.878(13)
P5 Fe1 P1 52.905(13)
P5 Fe1 P2 108.341(16)
P5 Fe1 P3 107.402(16)
P5 Fe1 P4 54.599(14)
C1 Co1 P1 121.91(4)
C1 Co1 P2 98.26(4)
C1 Co1 P3 118.79(4)
C1 Co1 P4 163.21(4)
C2 Co1 C1 39.64(5)
C2 Co1 C3 40.05(5)
C2 Co1 C4 66.92(5)
C2 Co1 C5 65.62(5)
C2 Co1 P1 101.43(4)
C2 Co1 P2 119.11(4)
C2 Co1 P3 158.41(4)
C2 Co1 P4 142.00(4)
C3 Co1 C1 67.42(5)
C3 Co1 P1 113.44(4)
C3 Co1 P2 158.73(4)
C3 Co1 P3 147.18(4)
C3 Co1 P4 105.75(4)
C4 Co1 C1 66.97(5)
C4 Co1 C3 40.43(5)
C4 Co1 P1 150.73(4)
C4 Co1 P2 149.65(4)
C4 Co1 P3 109.24(4)
C4 Co1 P4 97.67(4)
C5 Co1 C1 38.87(5)
C5 Co1 C3 66.89(5)
C5 Co1 C4 39.84(5)
C5 Co1 P1 160.42(4)
C5 Co1 P2 112.39(4)
C5 Co1 P3 97.39(4)
C5 Co1 P4 124.61(4)
P1 Co1 P2 59.617(14)
P1 Co1 P3 91.035(15)
P1 Co1 P4 74.775(15)
P3 Co1 P2 53.137(14)
P3 Co1 P4 58.289(14)
P4 Co1 P2 92.086(15)

loop_
_geom_bond_atom_site_label_1
_geom_bond_atom_site_label_2
_geom_bond_distance
C1 C2 1.4268(19)
C1 C5 1.413(2)
C1 C6 1.5162(19)
C1 Co1 2.1340(13)
C2 C3 1.435(2)
C2 Co1 2.0708(14)
C3 C4 1.464(2)
C3 C11 1.534(2)
C3 Co1 2.1189(15)
C4 C5 1.442(2)
C4 C16 1.537(2)
C4 Co1 2.1188(14)
C5 Co1 2.1127(13)
C6 C7 1.525(2)
C6 C8 1.540(2)
C6 C9 1.532(2)
C10 C11 1.538(2)
C11 C12 1.538(2)
C11 C13 1.538(2)
C14 C16 1.549(2)
C15 C16 1.533(2)
C16 C17 1.539(2)
C18 Si1 1.9046(15)
C18 P1 1.8233(15)
C19 Si1 1.852(2)
C20 Si1 1.862(2)
C21 Si1 1.8564(19)
C22 C23 1.429(2)
C22 C26 1.430(2)
C22 C27 1.494(2)
C22 Fe1 2.1231(15)
C23 C24 1.428(2)
C23 C28 1.496(2)
C23 Fe1 2.0910(15)
C24 C25 1.430(2)
C24 C29 1.493(2)
C24 Fe1 2.0991(15)
C25 C26 1.428(2)
C25 C30 1.497(2)
C25 Fe1 2.1053(15)
C26 C31 1.495(2)
C26 Fe1 2.1039(15)
F1 P6 1.5991(13)
F2 P6 1.6056(13)
F3 P6 1.5866(15)
F4 P6 1.5894(14)
F5 P6 1.5969(13)
F6 P6 1.5964(14)
P1 P2 2.2811(5)
P1 P5 2.1089(5)
P1 Fe1 2.4339(4)
P1 Co1 2.1924(4)
P2 P3 2.1045(5)
P2 Fe1 2.3647(4)
P2 Co1 2.3842(4)
P3 P4 2.2715(5)
P3 Fe1 2.3547(4)
P3 Co1 2.3193(4)
P4 P5 2.1986(5)
P4 Fe1 2.4871(4)
P4 Co1 2.3447(4)
P5 Fe1 2.2918(4)
